data_9012681
loop_
_publ_author_name
'Gobechiya, E. R.'
'Yamnova, N. A.'
'Zadov, A. E.'
'Gazeev, V. M.'

_publ_section_title
;Calcio-olivine gamma-Ca2SiO4: I. Rietveld refinement of the crystal structure
;
_journal_name_full 'Crystallography Reports'
_journal_page_first 404
_journal_page_last 408
_journal_paper_doi 10.1134/S1063774508030073
_journal_volume 53
_journal_year 2008
_chemical_compound_source 'Lakargi Mountain, North Caucasus, Kabardino-Balkaria, Russia'
_chemical_formula_sum 'Ca2 O4 Si'
_chemical_name_mineral Calcio-olivine
_space_group_IT_number 62
_symmetry_space_group_name_Hall '-P 2c 2ab'
_symmetry_space_group_name_H-M 'P b n m'
_cell_angle_alpha 90
_cell_angle_beta 90
_cell_angle_gamma 90
_cell_length_a 5.07389
_cell_length_b 11.21128
_cell_length_c 6.75340
_cell_formula_units_Z 4
_cell_volume 384.166
_database_code_amcsd 0012409
_exptl_crystal_density_diffrn 2.978
_cod_original_formula_sum 'Ca2 Si O4'
_cod_database_code 9012681

loop_
_space_group_symop_operation_xyz
x,y,z
x,y,1/2-z
-x,-y,1/2+z
1/2+x,1/2-y,1/2+z
1/2-x,1/2+y,1/2-z
1/2-x,1/2+y,z
1/2+x,1/2-y,-z
-x,-y,-z

loop_
_atom_site_label
_atom_site_fract_x
_atom_site_fract_y
_atom_site_fract_z
_atom_site_U_iso_or_equiv
Cal 0.00000 0.00000 0.00000 0.04939
Ca2 0.98900 0.27960 0.25000 0.04813
Si 0.42970 0.09910 0.25000 0.04306
O1 0.74100 0.09020 0.25000 0.04559
O2 0.29500 0.96190 0.25000 0.02153
O3 0.30000 0.16040 0.05960 0.03293

loop_
_cod_related_entry_id
_cod_related_entry_database
_cod_related_entry_code
1 AMCSD 0012409
